data_7035075
loop_
_publ_author_name
'Zhang, Long'
'Yan, Tao'
'Han, Ying-Feng'
'Hahn, F. Ekkehardt'
'Jin, Guo-Xin'

_publ_section_title
;
 Synthesis of a new type of alkene metal complex using face-capping
 thione-alkene ligands.
;
_journal_issue 19
_journal_name_full 'Dalton transactions (Cambridge, England : 2003)'
_journal_page_first 8797
_journal_page_last 8800
_journal_paper_doi 10.1039/c5dt01311a
_journal_volume 44
_journal_year 2015
_chemical_formula_sum 'C25 H33 Cl2 F6 Ir N4 O6 S4'
_chemical_formula_weight 990.89
_chemical_name_systematic
; 
 ? 
;
_space_group_crystal_system triclinic
_space_group_IT_number 2
_space_group_name_Hall '-P 1'
_space_group_name_H-M_alt 'P -1'
_symmetry_space_group_name_Hall '-P 1'
_symmetry_space_group_name_H-M 'P -1'
_atom_sites_solution_hydrogens geom
_audit_creation_method SHELXL-2013
_audit_update_record
;
2015-03-11 deposited with the CCDC.
2015-04-15 downloaded from the CCDC.
;
_cell_angle_alpha 106.941(3)
_cell_angle_beta 91.963(3)
_cell_angle_gamma 93.828(3)
_cell_formula_units_Z 2
_cell_length_a 11.944(3)
_cell_length_b 12.599(3)
_cell_length_c 12.787(3)
_cell_measurement_reflns_used 2248
_cell_measurement_temperature 293(2)
_cell_measurement_theta_max 25.41
_cell_measurement_theta_min 2.31
_cell_volume 1833.7(8)
_computing_cell_refinement 'Bruker SAINT'
_computing_data_collection 'Bruker APEX2'
_computing_data_reduction 'Bruker SAINT'
_computing_molecular_graphics 'Bruker SHELXTL'
_computing_publication_material 'Bruker SHELXTL'
_computing_structure_refinement 'SHELXL-2013 (Sheldrick, 2013)'
_computing_structure_solution 'SHELXS-97 (Sheldrick, 2008)'
_diffrn_ambient_temperature 293(2)
_diffrn_measured_fraction_theta_full 0.931
_diffrn_measured_fraction_theta_max 0.958
_diffrn_measurement_device_type 'Bruker APEX-II CCD'
_diffrn_measurement_method '\f and \w scans'
_diffrn_radiation_type MoK\a
_diffrn_radiation_wavelength 0.71073
_diffrn_reflns_av_R_equivalents 0.0290
_diffrn_reflns_av_unetI/netI 0.0803
_diffrn_reflns_laue_measured_fraction_full 0.931
_diffrn_reflns_laue_measured_fraction_max 0.958
_diffrn_reflns_limit_h_max 14
_diffrn_reflns_limit_h_min -12
_diffrn_reflns_limit_k_max 10
_diffrn_reflns_limit_k_min -14
_diffrn_reflns_limit_l_max 14
_diffrn_reflns_limit_l_min -15
_diffrn_reflns_number 8325
_diffrn_reflns_point_group_measured_fraction_full 0.931
_diffrn_reflns_point_group_measured_fraction_max 0.958
_diffrn_reflns_theta_full 25.242
_diffrn_reflns_theta_max 25.008
_diffrn_reflns_theta_min 1.667
_exptl_absorpt_coefficient_mu 4.087
_exptl_absorpt_correction_T_max 0.746
_exptl_absorpt_correction_T_min 0.638
_exptl_absorpt_correction_type multi-scan
_exptl_absorpt_process_details sadabs
_exptl_crystal_colour yellow
_exptl_crystal_density_diffrn 1.795
_exptl_crystal_description block
_exptl_crystal_F_000 976
_exptl_crystal_size_max 0.120
_exptl_crystal_size_mid 0.100
_exptl_crystal_size_min 0.080
_platon_squeeze_details
; 
 In asymmetric unit of this data, there were one disordered 
 dichloromethane molecule which could not be restrained 
 properly. Therefore, SQUEEZE algorithm was used to omit it. 
;
_refine_diff_density_max 1.621
_refine_diff_density_min -1.072
_refine_diff_density_rms 0.162
_refine_ls_extinction_method none
_refine_ls_goodness_of_fit_ref 1.025
_refine_ls_hydrogen_treatment constr
_refine_ls_matrix_type full
_refine_ls_number_parameters 413
_refine_ls_number_reflns 6182
_refine_ls_number_restraints 39
_refine_ls_restrained_S_all 1.030
_refine_ls_R_factor_all 0.0698
_refine_ls_R_factor_gt 0.0486
_refine_ls_shift/su_max 0.002
_refine_ls_shift/su_mean 0.000
_refine_ls_structure_factor_coef Fsqd
_refine_ls_weighting_details
; 
 w=1/[\s^2^(Fo^2^)+(0.0667P)^2^] 
 where P=(Fo^2^+2Fc^2^)/3 
;
_refine_ls_weighting_scheme calc
_refine_ls_wR_factor_gt 0.1168
_refine_ls_wR_factor_ref 0.1255
_reflns_Friedel_coverage 0.000
_reflns_number_gt 4691
_reflns_number_total 6182
_reflns_threshold_expression 'I > 2\s(I)'
_cod_data_source_file c5dt01311a2.cif
_cod_data_source_block 1-(OTf)2
_cod_depositor_comments 'Adding full bibliography for 7035074--7035080.cif.'
_cod_database_code 7035075
_shelx_space_group_comment
; 
The symmetry employed for this shelxl refinement is uniquely defined 
by the following loop, which should always be used as a source of 
symmetry information in preference to the above space-group names. 
They are only intended as comments. 
;
_shelx_estimated_absorpt_t_min 0.640
_shelx_estimated_absorpt_t_max 0.736
_shelxl_version_number 2013-2

loop_
_space_group_symop_operation_xyz
'x, y, z'
'-x, -y, -z'

loop_
_atom_site_label
_atom_site_type_symbol
_atom_site_fract_x
_atom_site_fract_y
_atom_site_fract_z
_atom_site_U_iso_or_equiv
_atom_site_adp_type
_atom_site_occupancy
_atom_site_site_symmetry_order
_atom_site_calc_flag
_atom_site_refinement_flags_posn
_atom_site_refinement_flags_adp
Ir1 Ir 0.25739(3) 0.22854(3) 0.09071(3) 0.03383(14) Uani 1 1 d . .
S1 S 0.1075(2) 0.1356(2) 0.1558(2) 0.0501(6) Uani 1 1 d . .
S2 S 0.3200(2) 0.0447(2) 0.01633(19) 0.0466(6) Uani 1 1 d . .
S3 S 0.6772(2) 0.2862(2) 0.5629(2) 0.0511(6) Uani 1 1 d . .
S4 S 0.7490(2) 0.4221(2) 0.1488(2) 0.0598(7) Uani 1 1 d D .
N1 N -0.0257(6) 0.2358(6) 0.3173(7) 0.048(2) Uani 1 1 d . .
N2 N 0.1417(6) 0.3198(7) 0.3428(6) 0.0461(19) Uani 1 1 d . .
N3 N 0.4697(5) 0.0893(6) 0.1909(6) 0.0432(18) Uani 1 1 d . .
N4 N 0.3722(6) -0.0680(6) 0.1636(6) 0.0427(18) Uani 1 1 d . .
O1 O 0.6902(7) 0.1983(7) 0.4645(7) 0.093(3) Uani 1 1 d . .
O2 O 0.7537(6) 0.3805(6) 0.5780(7) 0.081(2) Uani 1 1 d . .
O3 O 0.6617(9) 0.2514(8) 0.6570(7) 0.103(3) Uani 1 1 d . .
O4 O 0.6338(6) 0.4180(9) 0.1331(7) 0.103(3) Uani 1 1 d . .
O5 O 0.8120(7) 0.4611(9) 0.0713(7) 0.107(3) Uani 1 1 d . .
O6 O 0.7937(11) 0.3313(8) 0.1712(10) 0.137(4) Uani 1 1 d . .
F1 F 0.5221(7) 0.4249(8) 0.6181(7) 0.130(3) Uani 1 1 d . U
F2 F 0.5393(12) 0.3621(14) 0.4484(9) 0.213(7) Uani 1 1 d . U
F3 F 0.4624(7) 0.2617(11) 0.5206(12) 0.197(6) Uani 1 1 d . U
F4 F 0.8892(7) 0.5490(10) 0.3012(6) 0.148(4) Uani 1 1 d . U
F5 F 0.7429(13) 0.6259(8) 0.2691(9) 0.186(5) Uani 1 1 d D U
F6 F 0.7326(8) 0.5139(11) 0.3553(7) 0.160(4) Uani 1 1 d . U
C1 C 0.0749(7) 0.2349(8) 0.2771(7) 0.042(2) Uani 1 1 d . .
C2 C -0.0257(9) 0.3224(9) 0.4116(9) 0.060(3) Uani 1 1 d . .
H2 H -0.0857 0.3412 0.4561 0.072 Uiso 1 1 calc R U
C3 C 0.0785(9) 0.3751(9) 0.4275(9) 0.062(3) Uani 1 1 d . .
H3 H 0.1033 0.4375 0.4852 0.074 Uiso 1 1 calc R U
C4 C 0.2602(7) 0.3494(8) 0.3370(8) 0.048(2) Uani 1 1 d . .
H4A H 0.2965 0.3677 0.4097 0.058 Uiso 1 1 calc R U
H4B H 0.2684 0.4152 0.3123 0.058 Uiso 1 1 calc R U
C5 C 0.3174(7) 0.2589(7) 0.2621(6) 0.040(2) Uani 1 1 d . .
H5 H 0.3180 0.1913 0.2851 0.048 Uiso 1 1 calc R U
C6 C 0.4104(6) 0.2762(7) 0.2026(7) 0.039(2) Uani 1 1 d . .
H6 H 0.4370 0.3548 0.2185 0.046 Uiso 1 1 calc R U
C7 C 0.5050(7) 0.1983(7) 0.1804(7) 0.040(2) Uani 1 1 d . .
H7A H 0.5292 0.1899 0.1070 0.049 Uiso 1 1 calc R U
H7B H 0.5685 0.2311 0.2316 0.049 Uiso 1 1 calc R U
C8 C 0.3892(7) 0.0188(7) 0.1264(7) 0.038(2) Uani 1 1 d . .
C9 C 0.4434(8) -0.0570(8) 0.2526(8) 0.054(3) Uani 1 1 d . .
H9 H 0.4499 -0.1085 0.2913 0.065 Uiso 1 1 calc R U
C10 C 0.5035(8) 0.0445(8) 0.2743(7) 0.049(2) Uani 1 1 d . .
H10 H 0.5558 0.0769 0.3323 0.059 Uiso 1 1 calc R U
C11 C -0.1209(9) 0.1571(10) 0.2710(11) 0.079(4) Uani 1 1 d . .
H11A H -0.1083 0.0868 0.2824 0.119 Uiso 1 1 calc R U
H11B H -0.1301 0.1479 0.1939 0.119 Uiso 1 1 calc R U
H11C H -0.1875 0.1844 0.3059 0.119 Uiso 1 1 calc R U
C12 C 0.2907(9) -0.1628(8) 0.1195(9) 0.063(3) Uani 1 1 d . .
H12A H 0.2161 -0.1391 0.1304 0.094 Uiso 1 1 calc R U
H12B H 0.3022 -0.2179 0.1563 0.094 Uiso 1 1 calc R U
H12C H 0.2998 -0.1941 0.0426 0.094 Uiso 1 1 calc R U
C13 C 0.1694(7) 0.3750(7) 0.0700(7) 0.036(2) Uani 1 1 d . .
C14 C 0.2876(8) 0.3951(8) 0.0593(9) 0.052(3) Uani 1 1 d . .
C15 C 0.3231(7) 0.3066(7) -0.0313(6) 0.036(2) Uani 1 1 d . .
C16 C 0.2235(8) 0.2379(8) -0.0794(7) 0.047(2) Uani 1 1 d D .
C17 C 0.1298(7) 0.2764(8) -0.0183(7) 0.044(2) Uani 1 1 d . .
C18 C 0.0953(9) 0.4477(8) 0.1469(8) 0.060(3) Uani 1 1 d . .
H18A H 0.1400 0.4942 0.2093 0.091 Uiso 1 1 calc R U
H18B H 0.0400 0.4021 0.1705 0.091 Uiso 1 1 calc R U
H18C H 0.0584 0.4934 0.1103 0.091 Uiso 1 1 calc R U
C19 C 0.3555(8) 0.4974(7) 0.1235(7) 0.049(2) Uani 1 1 d . .
H19A H 0.3472 0.5552 0.0893 0.073 Uiso 1 1 calc R U
H19B H 0.4332 0.4825 0.1262 0.073 Uiso 1 1 calc R U
H19C H 0.3301 0.5210 0.1965 0.073 Uiso 1 1 calc R U
C20 C 0.4350(8) 0.3026(8) -0.0741(7) 0.052(3) Uani 1 1 d . .
H20A H 0.4459 0.2276 -0.1159 0.078 Uiso 1 1 calc R U
H20B H 0.4906 0.3270 -0.0143 0.078 Uiso 1 1 calc R U
H20C H 0.4421 0.3505 -0.1201 0.078 Uiso 1 1 calc R U
C21 C 0.2183(11) 0.1418(9) -0.1838(8) 0.079(4) Uani 1 1 d D .
H21A H 0.1452 0.1024 -0.1946 0.119 Uiso 1 1 calc R U
H21B H 0.2743 0.0922 -0.1783 0.119 Uiso 1 1 calc R U
H21C H 0.2321 0.1699 -0.2447 0.119 Uiso 1 1 calc R U
C22 C 0.0087(8) 0.2334(10) -0.0424(9) 0.076(3) Uani 1 1 d . .
H22A H -0.0352 0.2923 -0.0496 0.114 Uiso 1 1 calc R U
H22B H -0.0175 0.2070 0.0164 0.114 Uiso 1 1 calc R U
H22C H 0.0012 0.1735 -0.1094 0.114 Uiso 1 1 calc R U
C23 C 0.5445(12) 0.3396(14) 0.5424(13) 0.101(5) Uani 1 1 d . .
C24 C 0.7808(11) 0.5309(12) 0.2703(10) 0.090(4) Uani 1 1 d D .

loop_
_atom_site_aniso_label
_atom_site_aniso_U_11
_atom_site_aniso_U_22
_atom_site_aniso_U_33
_atom_site_aniso_U_23
_atom_site_aniso_U_13
_atom_site_aniso_U_12
Ir1 0.02850(19) 0.0313(2) 0.0375(2) 0.00524(14) -0.00237(13) -0.00309(13)
S1 0.0434(13) 0.0389(14) 0.0601(15) 0.0039(12) 0.0147(11) -0.0105(11)
S2 0.0522(14) 0.0385(14) 0.0427(13) 0.0013(11) -0.0044(11) 0.0110(11)
S3 0.0514(15) 0.0466(15) 0.0504(14) 0.0069(12) 0.0026(11) 0.0040(12)
S4 0.0497(15) 0.0661(19) 0.0616(16) 0.0176(14) -0.0091(13) 0.0024(13)
N1 0.044(5) 0.034(5) 0.065(5) 0.013(4) 0.017(4) 0.004(4)
N2 0.043(4) 0.052(5) 0.045(4) 0.013(4) 0.013(4) 0.010(4)
N3 0.029(4) 0.038(4) 0.067(5) 0.021(4) 0.003(4) 0.008(3)
N4 0.041(4) 0.034(4) 0.052(5) 0.012(4) 0.000(4) 0.001(3)
O1 0.087(6) 0.094(7) 0.079(6) -0.005(5) 0.004(5) 0.023(5)
O2 0.062(5) 0.063(5) 0.108(6) 0.014(5) 0.009(4) -0.012(4)
O3 0.153(9) 0.094(7) 0.081(6) 0.053(5) 0.010(6) 0.009(6)
O4 0.044(5) 0.155(9) 0.094(6) 0.014(6) -0.007(4) -0.009(5)
O5 0.079(6) 0.183(11) 0.081(6) 0.073(7) 0.018(5) 0.009(6)
O6 0.184(12) 0.079(7) 0.151(10) 0.038(7) -0.021(8) 0.028(7)
F1 0.101(6) 0.134(8) 0.118(7) -0.030(6) -0.007(5) 0.064(5)
F2 0.227(14) 0.305(17) 0.112(8) 0.052(9) -0.048(8) 0.138(12)
F3 0.057(5) 0.187(11) 0.289(15) -0.011(11) -0.025(7) -0.023(6)
F4 0.071(5) 0.238(11) 0.088(6) -0.016(6) -0.019(4) -0.025(6)
F5 0.292(15) 0.078(7) 0.149(9) -0.027(7) 0.005(9) 0.030(8)
F6 0.106(7) 0.277(14) 0.085(6) 0.033(7) 0.023(5) 0.012(8)
C1 0.035(5) 0.045(6) 0.053(6) 0.026(5) 0.012(4) 0.005(4)
C2 0.066(7) 0.053(7) 0.065(7) 0.017(6) 0.038(6) 0.018(6)
C3 0.070(7) 0.064(7) 0.055(6) 0.019(6) 0.013(6) 0.017(6)
C4 0.050(6) 0.040(6) 0.052(6) 0.008(5) -0.003(5) 0.007(4)
C5 0.049(5) 0.038(5) 0.028(4) 0.005(4) -0.004(4) -0.001(4)
C6 0.028(4) 0.041(5) 0.048(5) 0.017(4) -0.012(4) -0.004(4)
C7 0.036(5) 0.034(5) 0.043(5) -0.002(4) 0.000(4) 0.002(4)
C8 0.035(5) 0.032(5) 0.037(5) -0.006(4) -0.002(4) 0.004(4)
C9 0.061(6) 0.047(6) 0.059(6) 0.019(5) 0.004(5) 0.011(5)
C10 0.052(6) 0.047(6) 0.048(6) 0.010(5) -0.009(4) 0.020(5)
C11 0.053(7) 0.066(8) 0.125(11) 0.036(8) 0.025(7) -0.003(6)
C12 0.062(7) 0.042(6) 0.074(7) 0.002(5) -0.009(6) 0.001(5)
C13 0.031(4) 0.034(5) 0.048(5) 0.020(4) -0.006(4) 0.009(4)
C14 0.044(5) 0.049(6) 0.082(7) 0.053(6) -0.008(5) -0.009(5)
C15 0.038(5) 0.032(5) 0.032(4) -0.001(4) 0.000(4) 0.004(4)
C16 0.054(6) 0.047(6) 0.037(5) 0.010(4) -0.005(4) -0.002(5)
C17 0.036(5) 0.045(6) 0.050(5) 0.013(5) -0.009(4) 0.000(4)
C18 0.065(7) 0.054(7) 0.055(6) 0.000(5) 0.011(5) 0.023(5)
C19 0.058(6) 0.032(5) 0.052(6) 0.008(4) -0.008(5) -0.009(4)
C20 0.054(6) 0.055(7) 0.040(5) 0.000(5) 0.021(4) -0.001(5)
C21 0.104(10) 0.076(9) 0.052(7) 0.015(6) -0.013(6) -0.004(7)
C22 0.049(6) 0.085(9) 0.085(8) 0.018(7) -0.022(6) -0.010(6)
C23 0.082(10) 0.107(12) 0.085(10) -0.015(9) -0.018(8) 0.022(9)
C24 0.077(9) 0.116(13) 0.062(8) 0.001(8) 0.007(7) 0.010(8)

loop_
_atom_type_symbol
_atom_type_description
_atom_type_scat_dispersion_real
_atom_type_scat_dispersion_imag
_atom_type_scat_source
C C 0.0033 0.0016 'International Tables Vol C Tables 4.2.6.8 and 6.1.1.4'
H H 0.0000 0.0000 'International Tables Vol C Tables 4.2.6.8 and 6.1.1.4'
O O 0.0106 0.0060 'International Tables Vol C Tables 4.2.6.8 and 6.1.1.4'
F F 0.0171 0.0103 'International Tables Vol C Tables 4.2.6.8 and 6.1.1.4'
S S 0.1246 0.1234 'International Tables Vol C Tables 4.2.6.8 and 6.1.1.4'
Ir Ir -1.4442 7.9887 'International Tables Vol C Tables 4.2.6.8 and 6.1.1.4'
N N 0.0061 0.0033 'International Tables Vol C Tables 4.2.6.8 and 6.1.1.4'
Cl Cl 0.1484 0.1585 'International Tables Vol C Tables 4.2.6.8 and 6.1.1.4'

loop_
_geom_angle_atom_site_label_1
_geom_angle_atom_site_label_2
_geom_angle_atom_site_label_3
_geom_angle
C5 Ir1 C15 128.4(3)
C5 Ir1 C6 37.2(3)
C15 Ir1 C6 95.1(3)
C5 Ir1 C16 165.3(3)
C15 Ir1 C16 37.5(3)
C6 Ir1 C16 131.6(3)
C5 Ir1 C14 104.5(3)
C15 Ir1 C14 37.9(3)
C6 Ir1 C14 86.8(3)
C16 Ir1 C14 61.7(3)
C5 Ir1 C17 143.5(4)
C15 Ir1 C17 63.0(3)
C6 Ir1 C17 148.6(3)
C16 Ir1 C17 36.8(3)
C14 Ir1 C17 62.0(3)
C5 Ir1 C13 110.7(3)
C15 Ir1 C13 63.4(3)
C6 Ir1 C13 113.9(3)
C16 Ir1 C13 62.0(3)
C14 Ir1 C13 37.1(3)
C17 Ir1 C13 37.5(3)
C5 Ir1 S1 79.4(2)
C15 Ir1 S1 150.2(2)
C6 Ir1 S1 114.5(2)
C16 Ir1 S1 113.6(2)
C14 Ir1 S1 135.6(3)
C17 Ir1 S1 88.4(2)
C13 Ir1 S1 99.5(2)
C5 Ir1 S2 98.6(2)
C15 Ir1 S2 99.2(2)
C6 Ir1 S2 89.8(2)
C16 Ir1 S2 89.7(2)
C14 Ir1 S2 136.1(3)
C17 Ir1 S2 114.5(2)
C13 Ir1 S2 150.7(2)
S1 Ir1 S2 84.80(9)
C1 S1 Ir1 103.5(3)
C8 S2 Ir1 104.3(3)
O3 S3 O2 115.1(6)
O3 S3 O1 114.9(6)
O2 S3 O1 114.1(5)
O3 S3 C23 102.8(7)
O2 S3 C23 102.4(7)
O1 S3 C23 105.5(6)
O4 S4 O6 117.3(7)
O4 S4 O5 115.1(6)
O6 S4 O5 112.5(7)
O4 S4 C24 104.3(6)
O6 S4 C24 103.4(7)
O5 S4 C24 101.8(7)
C1 N1 C2 109.4(8)
C1 N1 C11 125.8(9)
C2 N1 C11 124.7(9)
C1 N2 C3 107.4(8)
C1 N2 C4 129.5(8)
C3 N2 C4 123.0(8)
C8 N3 C10 108.3(7)
C8 N3 C7 124.2(7)
C10 N3 C7 127.1(7)
C8 N4 C9 110.1(7)
C8 N4 C12 126.7(8)
C9 N4 C12 123.2(8)
N1 C1 N2 108.8(8)
N1 C1 S1 122.8(7)
N2 C1 S1 128.5(7)
C3 C2 N1 106.6(9)
C2 C3 N2 107.8(9)
N2 C4 C5 112.7(7)
C6 C5 C4 124.3(8)
C6 C5 Ir1 72.2(4)
C4 C5 Ir1 111.7(6)
C5 C6 C7 122.6(8)
C5 C6 Ir1 70.6(4)
C7 C6 Ir1 117.5(6)
N3 C7 C6 111.8(7)
N4 C8 N3 108.5(7)
N4 C8 S2 127.9(6)
N3 C8 S2 123.5(7)
N4 C9 C10 107.2(8)
C9 C10 N3 105.8(8)
C14 C13 C17 107.2(8)
C14 C13 C18 127.7(8)
C17 C13 C18 124.7(8)
C14 C13 Ir1 71.4(5)
C17 C13 Ir1 71.2(5)
C18 C13 Ir1 128.5(6)
C13 C14 C15 108.8(8)
C13 C14 C19 123.7(10)
C15 C14 C19 127.2(8)
C13 C14 Ir1 71.6(4)
C15 C14 Ir1 69.4(5)
C19 C14 Ir1 130.6(6)
C16 C15 C14 106.2(7)
C16 C15 C20 127.8(8)
C14 C15 C20 125.2(8)
C16 C15 Ir1 72.2(5)
C14 C15 Ir1 72.7(5)
C20 C15 Ir1 128.0(6)
C17 C16 C15 110.1(7)
C17 C16 C21 125.1(9)
C15 C16 C21 124.7(9)
C17 C16 Ir1 72.4(5)
C15 C16 Ir1 70.3(4)
C21 C16 Ir1 126.4(7)
C16 C17 C13 107.6(7)
C16 C17 C22 128.2(9)
C13 C17 C22 124.0(9)
C16 C17 Ir1 70.8(5)
C13 C17 Ir1 71.3(4)
C22 C17 Ir1 127.5(7)
F1 C23 F3 111.8(15)
F1 C23 F2 109.1(16)
F3 C23 F2 97.6(13)
F1 C23 S3 114.9(9)
F3 C23 S3 111.6(12)
F2 C23 S3 110.5(12)
F5 C24 F6 101.3(12)
F5 C24 F4 108.3(14)
F6 C24 F4 104.1(11)
F5 C24 S4 114.2(10)
F6 C24 S4 113.4(11)
F4 C24 S4 114.3(9)

loop_
_geom_bond_atom_site_label_1
_geom_bond_atom_site_label_2
_geom_bond_distance
Ir1 C5 2.197(8)
Ir1 C15 2.212(8)
Ir1 C6 2.218(7)
Ir1 C16 2.237(8)
Ir1 C14 2.257(8)
Ir1 C17 2.258(8)
Ir1 C13 2.259(8)
Ir1 S1 2.378(2)
Ir1 S2 2.413(2)
S1 C1 1.759(10)
S2 C8 1.731(9)
S3 O3 1.410(8)
S3 O2 1.412(7)
S3 O1 1.434(8)
S3 C23 1.802(14)
S4 O4 1.380(8)
S4 O6 1.392(10)
S4 O5 1.440(8)
S4 C24 1.757(11)
N1 C1 1.322(11)
N1 C2 1.370(12)
N1 C11 1.445(12)
N2 C1 1.343(11)
N2 C3 1.385(12)
N2 C4 1.450(11)
N3 C8 1.341(10)
N3 C10 1.404(11)
N3 C7 1.454(10)
N4 C8 1.321(11)
N4 C9 1.365(12)
N4 C12 1.452(11)
F1 C23 1.270(14)
F2 C23 1.314(19)
F3 C23 1.303(17)
F4 C24 1.326(14)
F5 C24 1.312(13)
F6 C24 1.312(15)
C2 C3 1.351(14)
C4 C5 1.482(12)
C5 C6 1.407(12)
C6 C7 1.526(12)
C9 C10 1.372(13)
C13 C14 1.436(12)
C13 C17 1.452(12)
C13 C18 1.493(12)
C14 C15 1.452(13)
C14 C19 1.481(12)
C15 C16 1.430(11)
C15 C20 1.460(12)
C16 C17 1.418(12)
C16 C21 1.515(11)
C17 C22 1.499(12)

loop_
_platon_squeeze_void_nr
_platon_squeeze_void_average_x
_platon_squeeze_void_average_y
_platon_squeeze_void_average_z
_platon_squeeze_void_volume
_platon_squeeze_void_count_electrons
1 -0.006 0.000 0.500 327.1 61.8
